data_4083191
loop_
_publ_author_name
'Bubrin, Martina'
'Schweinfurth, David'
'Ehret, Fabian'
'Z\'ali\<s, Stanislav'
'Kvapilov\'a, Hana'
'Fiedler, Jan'
'Zeng, Qiang'
'Hartl, Franti\<sek'
'Kaim, Wolfgang'

_publ_section_title
;
 Structure and Spectroelectrochemical Response of Arene--Ruthenium and
 Arene--Osmium Complexes with Potentially Hemilabile Noninnocent
 Ligands
;
_journal_issue 18
_journal_name_full Organometallics
_journal_page_first 4973
_journal_paper_doi 10.1021/om5002815
_journal_volume 33
_journal_year 2014
_chemical_formula_moiety 'C42 H54 N2 O2 Ru S2, F6 P'
_chemical_formula_sum 'C42 H54 F6 N2 O2 P Ru S2'
_chemical_formula_weight 929.03
_chemical_name_systematic '[Ru(QSMe)2]PF6'
_space_group_IT_number 15
_symmetry_cell_setting monoclinic
_symmetry_Int_Tables_number 15
_symmetry_space_group_name_Hall '-C 2yc'
_symmetry_space_group_name_H-M 'C 1 2/c 1'
_atom_sites_solution_hydrogens geom
_atom_sites_solution_primary direct
_atom_sites_solution_secondary difmap
_audit_creation_method SHELXL-97
_cell_angle_alpha 90.00
_cell_angle_beta 97.538(3)
_cell_angle_gamma 90.00
_cell_formula_units_Z 8
_cell_length_a 41.325(3)
_cell_length_b 10.7148(9)
_cell_length_c 21.9662(17)
_cell_measurement_reflns_used 12221
_cell_measurement_temperature 100(2)
_cell_measurement_theta_max 28.50
_cell_measurement_theta_min 1.96
_cell_volume 9642.3(13)
_computing_cell_refinement 'Bruker APEX II Software Suite, 2008'
_computing_data_collection 'Bruker APEX II Software Suite, 2008'
_computing_data_reduction 'Bruker APEX II Software Suite, 2008'
_computing_structure_refinement 'SHELXL-97 (Sheldrick, 1997)'
_computing_structure_solution 'SHELXS-97 (Sheldrick, 1990)'
_diffrn_ambient_temperature 100(2)
_diffrn_measured_fraction_theta_full 0.998
_diffrn_measured_fraction_theta_max 0.999
_diffrn_measurement_device_type 'Bruker Kappa APEX II Duo'
_diffrn_measurement_method 'Omega + Phi Scans'
_diffrn_radiation_monochromator graphite
_diffrn_radiation_probe x-ray
_diffrn_radiation_type MoK\a
_diffrn_radiation_wavelength 0.71073
_diffrn_reflns_av_R_equivalents 0.0287
_diffrn_reflns_av_sigmaI/netI 0.0177
_diffrn_reflns_limit_h_max 55
_diffrn_reflns_limit_h_min -55
_diffrn_reflns_limit_k_max 14
_diffrn_reflns_limit_k_min -14
_diffrn_reflns_limit_l_max 29
_diffrn_reflns_limit_l_min -29
_diffrn_reflns_number 89402
_diffrn_reflns_theta_full 25.00
_diffrn_reflns_theta_max 28.50
_diffrn_reflns_theta_min 1.96
_diffrn_source 'fine-focus sealed tube'
_diffrn_standards_decay_% 0
_diffrn_standards_interval_count 0
_diffrn_standards_number 0
_exptl_absorpt_coefficient_mu 0.501
_exptl_absorpt_correction_T_max 0.8185
_exptl_absorpt_correction_T_min 0.6435
_exptl_absorpt_correction_type empirical
_exptl_absorpt_process_details 'Blessing, 1995'
_exptl_crystal_colour black
_exptl_crystal_density_diffrn 1.280
_exptl_crystal_density_method 'not measured'
_exptl_crystal_description block
_exptl_crystal_F_000 3848
_exptl_crystal_recrystallization_method dichlormethane/ether
_exptl_crystal_size_max 0.96
_exptl_crystal_size_mid 0.70
_exptl_crystal_size_min 0.42
_platon_squeeze_details
;
;
_refine_diff_density_max 0.791
_refine_diff_density_min -0.922
_refine_diff_density_rms 0.093
_refine_ls_extinction_method none
_refine_ls_goodness_of_fit_ref 1.088
_refine_ls_hydrogen_treatment constr
_refine_ls_matrix_type full
_refine_ls_number_parameters 554
_refine_ls_number_reflns 12221
_refine_ls_number_restraints 0
_refine_ls_restrained_S_all 1.088
_refine_ls_R_factor_all 0.0383
_refine_ls_R_factor_gt 0.0356
_refine_ls_shift/su_max 0.001
_refine_ls_shift/su_mean 0.000
_refine_ls_structure_factor_coef Fsqd
_refine_ls_weighting_details 'calc w=1/[\s^2^(Fo^2^)+(0.0373P)^2^+23.7334P] where P=(Fo^2^+2Fc^2^)/3'
_refine_ls_weighting_scheme calc
_refine_ls_wR_factor_gt 0.0887
_refine_ls_wR_factor_ref 0.0902
_reflns_number_gt 11275
_reflns_number_total 12221
_reflns_threshold_expression >2sigma(I)
_cod_data_source_file om5002815_si_001.cif
_cod_data_source_block ac140
_cod_original_cell_volume 9642.4(13)
_cod_original_sg_symbol_H-M 'C 2/c'
_cod_database_code 4083191

loop_
_symmetry_equiv_pos_as_xyz
'x, y, z'
'-x, y, -z+1/2'
'x+1/2, y+1/2, z'
'-x+1/2, y+1/2, -z+1/2'
'-x, -y, -z'
'x, -y, z-1/2'
'-x+1/2, -y+1/2, -z'
'x+1/2, -y+1/2, z-1/2'

loop_
_atom_site_label
_atom_site_type_symbol
_atom_site_fract_x
_atom_site_fract_y
_atom_site_fract_z
_atom_site_U_iso_or_equiv
_atom_site_adp_type
_atom_site_occupancy
_atom_site_symmetry_multiplicity
_atom_site_calc_flag
_atom_site_refinement_flags
_atom_site_disorder_assembly
_atom_site_disorder_group
Ru1 Ru 0.091857(3) 0.475817(13) 0.484155(7) 0.01646(5) Uani 1 1 d . . .
S2 S 0.041641(10) 0.41262(4) 0.51160(2) 0.01888(9) Uani 1 1 d . . .
S1 S 0.063097(12) 0.60840(4) 0.41371(2) 0.02288(10) Uani 1 1 d . . .
O2 O 0.13460(3) 0.48170(12) 0.44744(7) 0.0216(3) Uani 1 1 d . . .
O1 O 0.11886(3) 0.40114(12) 0.55926(6) 0.0202(3) Uani 1 1 d . . .
N1 N 0.10291(4) 0.62950(14) 0.53239(7) 0.0173(3) Uani 1 1 d . . .
C6 C 0.13019(4) 0.61534(16) 0.57367(8) 0.0176(3) Uani 1 1 d . . .
C1 C 0.13770(4) 0.48552(16) 0.58756(9) 0.0183(3) Uani 1 1 d . . .
C4 C 0.17674(5) 0.68052(18) 0.64383(9) 0.0217(4) Uani 1 1 d . . .
C5 C 0.15051(4) 0.71069(17) 0.60209(8) 0.0195(3) Uani 1 1 d . . .
H5A H 0.1459 0.7957 0.5921 0.023 Uiso 1 1 calc R . .
C2 C 0.16484(5) 0.45425(17) 0.63229(9) 0.0208(3) Uani 1 1 d . . .
C3 C 0.18302(5) 0.55215(19) 0.65839(9) 0.0232(4) Uani 1 1 d . . .
H3A H 0.2011 0.5332 0.6883 0.028 Uiso 1 1 calc R . .
C8 C 0.20046(5) 0.77750(19) 0.67477(10) 0.0266(4) Uani 1 1 d . . .
C7 C 0.17260(5) 0.31791(18) 0.64893(10) 0.0256(4) Uani 1 1 d . . .
C9 C 0.17847(6) 0.2432(2) 0.59144(11) 0.0337(5) Uani 1 1 d . . .
H9A H 0.1585 0.2434 0.5618 0.051 Uiso 1 1 calc R . .
H9B H 0.1843 0.1570 0.6032 0.051 Uiso 1 1 calc R . .
H9C H 0.1963 0.2815 0.5727 0.051 Uiso 1 1 calc R . .
C14 C 0.20387(7) 0.7612(2) 0.74473(11) 0.0390(5) Uani 1 1 d . . .
H14A H 0.1824 0.7699 0.7586 0.059 Uiso 1 1 calc R . .
H14B H 0.2186 0.8251 0.7645 0.059 Uiso 1 1 calc R . .
H14C H 0.2127 0.6782 0.7558 0.059 Uiso 1 1 calc R . .
C10 C 0.14429(6) 0.2614(2) 0.67807(12) 0.0382(5) Uani 1 1 d . . .
H10A H 0.1412 0.3087 0.7150 0.057 Uiso 1 1 calc R . .
H10B H 0.1493 0.1743 0.6891 0.057 Uiso 1 1 calc R . .
H10C H 0.1243 0.2651 0.6487 0.057 Uiso 1 1 calc R . .
C11 C 0.20363(6) 0.3072(2) 0.69553(13) 0.0405(6) Uani 1 1 d . . .
H11A H 0.2003 0.3505 0.7335 0.061 Uiso 1 1 calc R . .
H11B H 0.2220 0.3451 0.6783 0.061 Uiso 1 1 calc R . .
H11C H 0.2084 0.2189 0.7045 0.061 Uiso 1 1 calc R . .
C12 C 0.18902(7) 0.9104(2) 0.65940(13) 0.0438(6) Uani 1 1 d . . .
H12A H 0.1671 0.9221 0.6708 0.066 Uiso 1 1 calc R . .
H12B H 0.1885 0.9249 0.6152 0.066 Uiso 1 1 calc R . .
H12C H 0.2041 0.9696 0.6822 0.066 Uiso 1 1 calc R . .
C13 C 0.23392(6) 0.7580(3) 0.65300(14) 0.0459(6) Uani 1 1 d . . .
H13A H 0.2317 0.7658 0.6082 0.069 Uiso 1 1 calc R . .
H13B H 0.2421 0.6746 0.6651 0.069 Uiso 1 1 calc R . .
H13C H 0.2492 0.8211 0.6718 0.069 Uiso 1 1 calc R . .
N2 N 0.08910(3) 0.31684(14) 0.43856(7) 0.0167(3) Uani 1 1 d . . .
C26 C 0.06621(4) 0.74497(17) 0.46068(9) 0.0201(3) Uani 1 1 d . . .
C56 C 0.03281(4) 0.30276(16) 0.45022(8) 0.0172(3) Uani 1 1 d . . .
C22 C 0.08501(5) 0.84272(17) 0.55784(9) 0.0223(4) Uani 1 1 d . . .
H22A H 0.0975 0.8410 0.5974 0.027 Uiso 1 1 calc R . .
C51 C 0.05891(4) 0.26071(16) 0.41996(8) 0.0167(3) Uani 1 1 d . . .
C21 C 0.08575(4) 0.74092(16) 0.51806(9) 0.0190(3) Uani 1 1 d . . .
C35 C 0.12746(4) 0.14649(17) 0.42079(8) 0.0186(3) Uani 1 1 d . . .
H35A H 0.1112 0.0832 0.4185 0.022 Uiso 1 1 calc R . .
C52 C 0.05247(4) 0.17771(18) 0.37068(8) 0.0200(3) Uani 1 1 d . . .
H52A H 0.0697 0.1488 0.3496 0.024 Uiso 1 1 calc R . .
C55 C 0.00129(4) 0.26237(19) 0.43242(9) 0.0216(4) Uani 1 1 d . . .
H55A H -0.0161 0.2908 0.4532 0.026 Uiso 1 1 calc R . .
C53 C 0.02051(5) 0.13794(19) 0.35283(9) 0.0234(4) Uani 1 1 d . . .
H53A H 0.0160 0.0819 0.3193 0.028 Uiso 1 1 calc R . .
C33 C 0.18229(4) 0.21484(18) 0.41397(9) 0.0216(4) Uani 1 1 d . . .
H33A H 0.2037 0.1931 0.4065 0.026 Uiso 1 1 calc R . .
C32 C 0.17583(4) 0.33915(18) 0.42312(9) 0.0202(3) Uani 1 1 d . . .
C31 C 0.14357(4) 0.36893(17) 0.43482(8) 0.0185(3) Uani 1 1 d . . .
C36 C 0.11905(4) 0.27214(17) 0.43026(8) 0.0175(3) Uani 1 1 d . . .
C54 C -0.00469(5) 0.1794(2) 0.38357(9) 0.0248(4) Uani 1 1 d . . .
H54A H -0.0263 0.1508 0.3711 0.030 Uiso 1 1 calc R . .
C38 C 0.17065(5) -0.01825(18) 0.41041(10) 0.0242(4) Uani 1 1 d . . .
C34 C 0.15905(4) 0.11635(17) 0.41499(9) 0.0198(3) Uani 1 1 d . . .
C57 C 0.04967(6) 0.3059(2) 0.57578(9) 0.0303(4) Uani 1 1 d . . .
H57A H 0.0302 0.2553 0.5788 0.045 Uiso 1 1 calc R . .
H57B H 0.0552 0.3535 0.6138 0.045 Uiso 1 1 calc R . .
H57C H 0.0679 0.2512 0.5695 0.045 Uiso 1 1 calc R . .
C25 C 0.04750(5) 0.84937(19) 0.44227(10) 0.0259(4) Uani 1 1 d . . .
H25A H 0.0347 0.8515 0.4031 0.031 Uiso 1 1 calc R . .
C23 C 0.06604(5) 0.94617(18) 0.53925(10) 0.0269(4) Uani 1 1 d . . .
H23A H 0.0656 1.0150 0.5664 0.032 Uiso 1 1 calc R . .
C37 C 0.20120(5) 0.44313(19) 0.42159(10) 0.0253(4) Uani 1 1 d . . .
C24 C 0.04776(5) 0.95062(19) 0.48180(10) 0.0286(4) Uani 1 1 d . . .
H24A H 0.0354 1.0231 0.4694 0.034 Uiso 1 1 calc R . .
C40 C 0.20640(5) 0.5147(2) 0.48280(12) 0.0346(5) Uani 1 1 d . . .
H40A H 0.2141 0.4569 0.5162 0.052 Uiso 1 1 calc R . .
H40B H 0.1857 0.5523 0.4906 0.052 Uiso 1 1 calc R . .
H40C H 0.2227 0.5804 0.4806 0.052 Uiso 1 1 calc R . .
C27 C 0.08772(6) 0.6502(2) 0.35495(10) 0.0343(5) Uani 1 1 d . . .
H27A H 0.0785 0.7242 0.3330 0.052 Uiso 1 1 calc R . .
H27B H 0.0881 0.5807 0.3260 0.052 Uiso 1 1 calc R . .
H27C H 0.1100 0.6684 0.3739 0.052 Uiso 1 1 calc R . .
C39 C 0.18918(5) 0.5333(2) 0.36883(12) 0.0341(5) Uani 1 1 d . . .
H39A H 0.1874 0.4884 0.3296 0.051 Uiso 1 1 calc R . .
H39B H 0.2048 0.6021 0.3683 0.051 Uiso 1 1 calc R . .
H39C H 0.1678 0.5667 0.3750 0.051 Uiso 1 1 calc R . .
C41 C 0.23438(5) 0.3905(2) 0.40991(11) 0.0307(4) Uani 1 1 d . . .
H41A H 0.2425 0.3329 0.4431 0.046 Uiso 1 1 calc R . .
H41B H 0.2499 0.4591 0.4085 0.046 Uiso 1 1 calc R . .
H41C H 0.2319 0.3457 0.3707 0.046 Uiso 1 1 calc R . .
C42 C 0.14409(6) -0.1118(2) 0.42134(13) 0.0368(5) Uani 1 1 d . . .
H42A H 0.1256 -0.1034 0.3888 0.055 Uiso 1 1 calc R . .
H42B H 0.1368 -0.0953 0.4613 0.055 Uiso 1 1 calc R . .
H42C H 0.1529 -0.1967 0.4209 0.055 Uiso 1 1 calc R . .
C44 C 0.20028(6) -0.0416(2) 0.45909(15) 0.0450(6) Uani 1 1 d . . .
H44A H 0.1946 -0.0201 0.4998 0.068 Uiso 1 1 calc R . .
H44B H 0.2186 0.0102 0.4501 0.068 Uiso 1 1 calc R . .
H44C H 0.2065 -0.1299 0.4585 0.068 Uiso 1 1 calc R . .
C43 C 0.18022(8) -0.0422(2) 0.34632(13) 0.0450(6) Uani 1 1 d . . .
H43A H 0.1616 -0.0242 0.3152 0.068 Uiso 1 1 calc R . .
H43B H 0.1867 -0.1297 0.3430 0.068 Uiso 1 1 calc R . .
H43C H 0.1985 0.0121 0.3398 0.068 Uiso 1 1 calc R . .
P1 P 0.06466(3) 0.07241(11) 0.72645(4) 0.0402(2) Uani 0.80 1 d P A 1
F6 F 0.09253(8) 0.0529(3) 0.78176(13) 0.0717(8) Uani 0.80 1 d P A 1
F3 F 0.03609(7) 0.0919(2) 0.67105(10) 0.0609(6) Uani 0.80 1 d P A 1
F5 F 0.04049(8) 0.1167(3) 0.77440(13) 0.0568(7) Uani 0.80 1 d P A 1
F4 F 0.07525(7) 0.2151(2) 0.72014(9) 0.0669(8) Uani 0.80 1 d P A 1
P2 P 0.08101(17) 0.0344(5) 0.7364(2) 0.0583(12) Uani 0.20 1 d P A 2
F10 F 0.0581(4) 0.0788(12) 0.7870(6) 0.068(4) Uani 0.20 1 d P A 2
F11 F 0.1050(4) 0.1497(16) 0.7555(8) 0.109(5) Uiso 0.20 1 d P A 2
F12 F 0.0597(5) 0.123(2) 0.6879(10) 0.140(7) Uiso 0.20 1 d P A 2
F13 F 0.1004(3) -0.0353(14) 0.7838(6) 0.080(4) Uani 0.20 1 d P A 2
F1 F 0.05330(5) -0.07019(17) 0.73072(8) 0.0612(5) Uani 1 1 d . . .
F2 F 0.08971(7) 0.0251(3) 0.67907(11) 0.0967(10) Uani 1 1 d . . .

loop_
_atom_site_aniso_label
_atom_site_aniso_U_11
_atom_site_aniso_U_22
_atom_site_aniso_U_33
_atom_site_aniso_U_23
_atom_site_aniso_U_13
_atom_site_aniso_U_12
Ru1 0.01261(7) 0.01242(7) 0.02401(8) -0.00101(5) 0.00110(5) 0.00034(5)
S2 0.01457(19) 0.01641(19) 0.0260(2) -0.00414(16) 0.00375(15) 0.00080(15)
S1 0.0218(2) 0.0181(2) 0.0272(2) 0.00095(17) -0.00243(17) 0.00138(16)
O2 0.0148(6) 0.0171(6) 0.0332(7) -0.0021(5) 0.0048(5) -0.0022(5)
O1 0.0162(6) 0.0143(6) 0.0288(7) 0.0007(5) -0.0012(5) 0.0001(5)
N1 0.0161(7) 0.0133(7) 0.0224(7) -0.0003(5) 0.0026(5) 0.0013(5)
C6 0.0157(8) 0.0138(8) 0.0234(8) 0.0000(6) 0.0028(6) 0.0019(6)
C1 0.0154(8) 0.0147(8) 0.0251(8) 0.0004(6) 0.0033(6) 0.0000(6)
C4 0.0206(8) 0.0186(8) 0.0257(9) -0.0008(7) 0.0023(7) -0.0034(7)
C5 0.0199(8) 0.0144(8) 0.0243(8) -0.0003(6) 0.0031(7) -0.0019(6)
C2 0.0194(8) 0.0169(8) 0.0253(9) 0.0018(7) -0.0003(7) 0.0013(7)
C3 0.0198(8) 0.0229(9) 0.0257(9) 0.0016(7) -0.0020(7) -0.0005(7)
C8 0.0253(9) 0.0236(9) 0.0290(10) -0.0001(8) -0.0035(7) -0.0088(8)
C7 0.0234(9) 0.0179(9) 0.0332(10) 0.0030(7) -0.0055(8) 0.0026(7)
C9 0.0362(11) 0.0219(10) 0.0406(12) -0.0016(9) -0.0041(9) 0.0114(9)
C14 0.0477(14) 0.0369(13) 0.0294(11) -0.0042(9) -0.0064(10) -0.0158(11)
C10 0.0383(12) 0.0292(11) 0.0471(14) 0.0156(10) 0.0050(10) 0.0005(9)
C11 0.0381(12) 0.0276(11) 0.0491(14) 0.0034(10) -0.0191(11) 0.0071(9)
C12 0.0521(15) 0.0212(10) 0.0517(15) -0.0012(10) -0.0167(12) -0.0122(10)
C13 0.0299(12) 0.0503(16) 0.0579(16) -0.0056(13) 0.0072(11) -0.0184(11)
N2 0.0138(7) 0.0140(7) 0.0223(7) -0.0027(5) 0.0027(5) -0.0005(5)
C26 0.0197(8) 0.0158(8) 0.0254(9) 0.0023(7) 0.0050(7) 0.0023(6)
C56 0.0140(7) 0.0156(8) 0.0218(8) -0.0020(6) 0.0017(6) 0.0005(6)
C22 0.0243(9) 0.0161(8) 0.0274(9) 0.0008(7) 0.0070(7) 0.0015(7)
C51 0.0120(7) 0.0162(8) 0.0215(8) 0.0000(6) 0.0011(6) 0.0005(6)
C21 0.0167(8) 0.0138(8) 0.0274(9) 0.0034(7) 0.0064(7) 0.0012(6)
C35 0.0152(8) 0.0162(8) 0.0244(8) -0.0024(6) 0.0023(6) -0.0019(6)
C52 0.0154(8) 0.0224(9) 0.0225(8) -0.0029(7) 0.0034(6) -0.0002(7)
C55 0.0138(8) 0.0264(9) 0.0246(9) -0.0020(7) 0.0021(6) -0.0002(7)
C53 0.0190(8) 0.0275(10) 0.0226(9) -0.0052(7) -0.0011(7) -0.0034(7)
C33 0.0137(8) 0.0231(9) 0.0283(9) -0.0012(7) 0.0047(7) 0.0000(7)
C32 0.0147(8) 0.0202(8) 0.0261(9) -0.0005(7) 0.0043(6) -0.0021(6)
C31 0.0156(8) 0.0153(8) 0.0250(8) -0.0011(6) 0.0036(6) -0.0016(6)
C36 0.0124(7) 0.0174(8) 0.0225(8) -0.0017(6) 0.0017(6) -0.0004(6)
C54 0.0145(8) 0.0312(10) 0.0276(9) -0.0034(8) -0.0014(7) -0.0041(7)
C38 0.0197(9) 0.0195(9) 0.0332(10) -0.0029(7) 0.0025(7) 0.0040(7)
C34 0.0170(8) 0.0180(8) 0.0243(8) -0.0020(7) 0.0021(6) 0.0015(6)
C57 0.0365(11) 0.0314(11) 0.0230(9) 0.0025(8) 0.0039(8) -0.0102(9)
C25 0.0286(10) 0.0216(9) 0.0275(9) 0.0074(7) 0.0046(8) 0.0069(8)
C23 0.0345(11) 0.0150(8) 0.0329(10) 0.0012(7) 0.0106(8) 0.0051(8)
C37 0.0159(8) 0.0252(9) 0.0356(10) -0.0013(8) 0.0066(7) -0.0051(7)
C24 0.0350(11) 0.0172(9) 0.0350(11) 0.0084(8) 0.0092(9) 0.0101(8)
C40 0.0221(10) 0.0324(11) 0.0502(14) -0.0129(10) 0.0076(9) -0.0095(8)
C27 0.0484(13) 0.0307(11) 0.0250(10) 0.0007(8) 0.0086(9) -0.0003(10)
C39 0.0255(10) 0.0287(11) 0.0501(13) 0.0097(10) 0.0122(9) -0.0034(8)
C41 0.0153(8) 0.0313(11) 0.0468(12) -0.0026(9) 0.0094(8) -0.0052(8)
C42 0.0276(11) 0.0188(9) 0.0647(16) 0.0007(10) 0.0087(10) 0.0025(8)
C44 0.0344(12) 0.0291(12) 0.0660(18) 0.0039(11) -0.0144(12) 0.0058(10)
C43 0.0620(17) 0.0283(12) 0.0493(15) -0.0045(10) 0.0240(13) 0.0112(11)
P1 0.0558(6) 0.0461(6) 0.0183(4) -0.0050(4) 0.0036(4) -0.0299(5)
F6 0.0703(18) 0.083(2) 0.0534(15) -0.0228(15) -0.0213(13) -0.0134(17)
F3 0.0849(17) 0.0532(13) 0.0385(10) 0.0105(9) -0.0148(11) -0.0305(12)
F5 0.0717(19) 0.0577(18) 0.0457(14) -0.0031(12) 0.0256(14) -0.0239(14)
F4 0.1026(19) 0.0635(14) 0.0393(10) -0.0160(10) 0.0266(11) -0.0625(14)
P2 0.080(4) 0.058(3) 0.036(2) 0.0031(19) 0.000(2) -0.004(3)
F10 0.104(11) 0.048(7) 0.056(7) -0.008(5) 0.029(7) -0.032(7)
F13 0.078(8) 0.088(9) 0.069(7) -0.002(7) -0.015(6) -0.028(7)
F1 0.0852(14) 0.0492(10) 0.0443(9) 0.0032(8) -0.0098(9) -0.0246(10)
F2 0.122(2) 0.112(2) 0.0653(14) -0.0446(13) 0.0461(14) -0.0619(17)

loop_
_atom_type_symbol
_atom_type_description
_atom_type_scat_dispersion_real
_atom_type_scat_dispersion_imag
_atom_type_scat_source
C C 0.0033 0.0016 'International Tables Vol C Tables 4.2.6.8 and 6.1.1.4'
H H 0.0000 0.0000 'International Tables Vol C Tables 4.2.6.8 and 6.1.1.4'
N N 0.0061 0.0033 'International Tables Vol C Tables 4.2.6.8 and 6.1.1.4'
O O 0.0106 0.0060 'International Tables Vol C Tables 4.2.6.8 and 6.1.1.4'
F F 0.0171 0.0103 'International Tables Vol C Tables 4.2.6.8 and 6.1.1.4'
P P 0.1023 0.0942 'International Tables Vol C Tables 4.2.6.8 and 6.1.1.4'
S S 0.1246 0.1234 'International Tables Vol C Tables 4.2.6.8 and 6.1.1.4'
Ru Ru -1.2594 0.8363 'International Tables Vol C Tables 4.2.6.8 and 6.1.1.4'

loop_
_geom_angle_atom_site_label_1
_geom_angle_atom_site_label_2
_geom_angle_atom_site_label_3
_geom_angle
N2 Ru1 N1 169.99(6)
N2 Ru1 O1 93.51(6)
N1 Ru1 O1 80.17(6)
N2 Ru1 O2 79.68(6)
N1 Ru1 O2 92.00(6)
O1 Ru1 O2 85.48(6)
N2 Ru1 S1 101.57(5)
N1 Ru1 S1 84.80(5)
O1 Ru1 S1 164.91(4)
O2 Ru1 S1 96.45(4)
N2 Ru1 S2 83.49(4)
N1 Ru1 S2 104.69(4)
O1 Ru1 S2 95.06(4)
O2 Ru1 S2 163.16(4)
S1 Ru1 S2 87.407(18)
C56 S2 C57 99.76(9)
C56 S2 Ru1 95.53(6)
C57 S2 Ru1 107.79(8)
C26 S1 C27 101.87(10)
C26 S1 Ru1 97.19(6)
C27 S1 Ru1 110.07(8)
C31 O2 Ru1 109.93(11)
C1 O1 Ru1 110.24(11)
C6 N1 C21 126.51(15)
C6 N1 Ru1 112.16(11)
C21 N1 Ru1 120.91(12)
N1 C6 C5 127.30(16)
N1 C6 C1 112.55(15)
C5 C6 C1 120.14(16)
O1 C1 C2 122.21(16)
O1 C1 C6 118.01(16)
C2 C1 C6 119.76(16)
C5 C4 C3 118.94(17)
C5 C4 C8 123.07(17)
C3 C4 C8 117.97(17)
C4 C5 C6 119.93(17)
C4 C5 H5A 120.0
C6 C5 H5A 120.0
C3 C2 C1 116.43(17)
C3 C2 C7 122.99(17)
C1 C2 C7 120.58(16)
C2 C3 C4 124.73(18)
C2 C3 H3A 117.6
C4 C3 H3A 117.6
C12 C8 C4 112.03(17)
C12 C8 C14 108.2(2)
C4 C8 C14 109.74(17)
C12 C8 C13 108.9(2)
C4 C8 C13 108.70(18)
C14 C8 C13 109.2(2)
C10 C7 C2 109.26(17)
C10 C7 C11 107.99(19)
C2 C7 C11 111.18(17)
C10 C7 C9 110.40(19)
C2 C7 C9 110.55(17)
C11 C7 C9 107.43(18)
C7 C9 H9A 109.5
C7 C9 H9B 109.5
H9A C9 H9B 109.5
C7 C9 H9C 109.5
H9A C9 H9C 109.5
H9B C9 H9C 109.5
C8 C14 H14A 109.5
C8 C14 H14B 109.5
H14A C14 H14B 109.5
C8 C14 H14C 109.5
H14A C14 H14C 109.5
H14B C14 H14C 109.5
C7 C10 H10A 109.5
C7 C10 H10B 109.5
H10A C10 H10B 109.5
C7 C10 H10C 109.5
H10A C10 H10C 109.5
H10B C10 H10C 109.5
C7 C11 H11A 109.5
C7 C11 H11B 109.5
H11A C11 H11B 109.5
C7 C11 H11C 109.5
H11A C11 H11C 109.5
H11B C11 H11C 109.5
C8 C12 H12A 109.5
C8 C12 H12B 109.5
H12A C12 H12B 109.5
C8 C12 H12C 109.5
H12A C12 H12C 109.5
H12B C12 H12C 109.5
C8 C13 H13A 109.5
C8 C13 H13B 109.5
H13A C13 H13B 109.5
C8 C13 H13C 109.5
H13A C13 H13C 109.5
H13B C13 H13C 109.5
C36 N2 C51 127.01(15)
C36 N2 Ru1 112.28(11)
C51 N2 Ru1 120.69(11)
C25 C26 C21 121.21(18)
C25 C26 S1 119.76(15)
C21 C26 S1 118.83(14)
C55 C56 C51 121.16(16)
C55 C56 S2 120.73(14)
C51 C56 S2 118.10(13)
C23 C22 C21 119.75(19)
C23 C22 H22A 120.1
C21 C22 H22A 120.1
N2 C51 C52 124.87(16)
N2 C51 C56 115.65(15)
C52 C51 C56 119.15(16)
C22 C21 N1 125.07(17)
C22 C21 C26 118.58(17)
N1 C21 C26 116.19(16)
C34 C35 C36 119.69(16)
C34 C35 H35A 120.2
C36 C35 H35A 120.2
C53 C52 C51 119.26(16)
C53 C52 H52A 120.4
C51 C52 H52A 120.4
C56 C55 C54 118.99(17)
C56 C55 H55A 120.5
C54 C55 H55A 120.5
C54 C53 C52 120.63(17)
C54 C53 H53A 119.7
C52 C53 H53A 119.7
C32 C33 C34 124.62(17)
C32 C33 H33A 117.7
C34 C33 H33A 117.7
C33 C32 C31 116.47(16)
C33 C32 C37 123.58(16)
C31 C32 C37 119.95(17)
O2 C31 C32 122.95(16)
O2 C31 C36 117.61(15)
C32 C31 C36 119.39(16)
N2 C36 C35 126.92(16)
N2 C36 C31 112.33(15)
C35 C36 C31 120.70(15)
C53 C54 C55 120.80(17)
C53 C54 H54A 119.6
C55 C54 H54A 119.6
C34 C38 C42 111.77(16)
C34 C38 C43 109.84(18)
C42 C38 C43 108.2(2)
C34 C38 C44 109.66(17)
C42 C38 C44 107.9(2)
C43 C38 C44 109.5(2)
C35 C34 C33 118.62(17)
C35 C34 C38 122.75(17)
C33 C34 C38 118.63(16)
S2 C57 H57A 109.5
S2 C57 H57B 109.5
H57A C57 H57B 109.5
S2 C57 H57C 109.5
H57A C57 H57C 109.5
H57B C57 H57C 109.5
C24 C25 C26 119.23(19)
C24 C25 H25A 120.4
C26 C25 H25A 120.4
C24 C23 C22 121.03(19)
C24 C23 H23A 119.5
C22 C23 H23A 119.5
C32 C37 C41 111.40(17)
C32 C37 C40 111.13(17)
C41 C37 C40 107.68(17)
C32 C37 C39 108.56(17)
C41 C37 C39 108.17(17)
C40 C37 C39 109.85(19)
C23 C24 C25 120.13(18)
C23 C24 H24A 119.9
C25 C24 H24A 119.9
C37 C40 H40A 109.5
C37 C40 H40B 109.5
H40A C40 H40B 109.5
C37 C40 H40C 109.5
H40A C40 H40C 109.5
H40B C40 H40C 109.5
S1 C27 H27A 109.5
S1 C27 H27B 109.5
H27A C27 H27B 109.5
S1 C27 H27C 109.5
H27A C27 H27C 109.5
H27B C27 H27C 109.5
C37 C39 H39A 109.5
C37 C39 H39B 109.5
H39A C39 H39B 109.5
C37 C39 H39C 109.5
H39A C39 H39C 109.5
H39B C39 H39C 109.5
C37 C41 H41A 109.5
C37 C41 H41B 109.5
H41A C41 H41B 109.5
C37 C41 H41C 109.5
H41A C41 H41C 109.5
H41B C41 H41C 109.5
C38 C42 H42A 109.5
C38 C42 H42B 109.5
H42A C42 H42B 109.5
C38 C42 H42C 109.5
H42A C42 H42C 109.5
H42B C42 H42C 109.5
C38 C44 H44A 109.5
C38 C44 H44B 109.5
H44A C44 H44B 109.5
C38 C44 H44C 109.5
H44A C44 H44C 109.5
H44B C44 H44C 109.5
C38 C43 H43A 109.5
C38 C43 H43B 109.5
H43A C43 H43B 109.5
C38 C43 H43C 109.5
H43A C43 H43C 109.5
H43B C43 H43C 109.5
F6 P1 F3 179.24(17)
F6 P1 F4 90.72(17)
F3 P1 F4 89.55(14)
F6 P1 F1 91.08(16)
F3 P1 F1 88.65(11)
F4 P1 F1 178.17(15)
F6 P1 F5 89.31(17)
F3 P1 F5 89.98(17)
F4 P1 F5 88.59(15)
F1 P1 F5 91.77(14)
F6 P1 F2 89.43(18)
F3 P1 F2 91.27(15)
F4 P1 F2 92.17(13)
F1 P1 F2 87.51(13)
F5 P1 F2 178.5(2)
F2 P2 F13 116.3(8)
F2 P2 F1 98.7(3)
F13 P2 F1 91.1(6)
F2 P2 F12 67.4(8)
F13 P2 F12 174.7(11)
F1 P2 F12 92.1(9)
F2 P2 F11 94.0(7)
F13 P2 F11 86.8(8)
F1 P2 F11 166.8(7)
F12 P2 F11 89.1(11)
F2 P2 F10 154.9(8)
F13 P2 F10 88.6(8)
F1 P2 F10 77.4(5)
F12 P2 F10 87.9(10)
F11 P2 F10 89.5(8)
P2 F12 F2 49.3(7)
P2 F1 P1 28.8(2)
P2 F2 P1 28.8(3)
P2 F2 F12 63.3(8)
P1 F2 F12 35.4(8)

loop_
_geom_bond_atom_site_label_1
_geom_bond_atom_site_label_2
_geom_bond_distance
Ru1 N2 1.9717(15)
Ru1 N1 1.9788(15)
Ru1 O1 2.0309(13)
Ru1 O2 2.0367(13)
Ru1 S1 2.3114(5)
Ru1 S2 2.3360(5)
S2 C56 1.7910(18)
S2 C57 1.812(2)
S1 C26 1.7854(19)
S1 C27 1.802(2)
O2 C31 1.304(2)
O1 C1 1.297(2)
N1 C6 1.360(2)
N1 C21 1.403(2)
C6 C5 1.415(2)
C6 C1 1.449(2)
C1 C2 1.430(3)
C4 C5 1.364(3)
C4 C3 1.428(3)
C4 C8 1.526(3)
C5 H5A 0.9500
C2 C3 1.371(3)
C2 C7 1.530(3)
C3 H3A 0.9500
C8 C12 1.524(3)
C8 C14 1.535(3)
C8 C13 1.536(3)
C7 C10 1.530(3)
C7 C11 1.537(3)
C7 C9 1.541(3)
C9 H9A 0.9800
C9 H9B 0.9800
C9 H9C 0.9800
C14 H14A 0.9800
C14 H14B 0.9800
C14 H14C 0.9800
C10 H10A 0.9800
C10 H10B 0.9800
C10 H10C 0.9800
C11 H11A 0.9800
C11 H11B 0.9800
C11 H11C 0.9800
C12 H12A 0.9800
C12 H12B 0.9800
C12 H12C 0.9800
C13 H13A 0.9800
C13 H13B 0.9800
C13 H13C 0.9800
N2 C36 1.361(2)
N2 C51 1.397(2)
C26 C25 1.390(3)
C26 C21 1.406(3)
C56 C55 1.380(2)
C56 C51 1.413(2)
C22 C23 1.388(3)
C22 C21 1.400(3)
C22 H22A 0.9500
C51 C52 1.399(2)
C35 C34 1.367(2)
C35 C36 1.413(2)
C35 H35A 0.9500
C52 C53 1.394(2)
C52 H52A 0.9500
C55 C54 1.390(3)
C55 H55A 0.9500
C53 C54 1.386(3)
C53 H53A 0.9500
C33 C32 1.378(3)
C33 C34 1.429(3)
C33 H33A 0.9500
C32 C31 1.426(2)
C32 C37 1.533(3)
C31 C36 1.444(2)
C54 H54A 0.9500
C38 C34 1.527(3)
C38 C42 1.528(3)
C38 C43 1.533(3)
C38 C44 1.537(3)
C57 H57A 0.9800
C57 H57B 0.9800
C57 H57C 0.9800
C25 C24 1.389(3)
C25 H25A 0.9500
C23 C24 1.384(3)
C23 H23A 0.9500
C37 C41 1.535(3)
C37 C40 1.538(3)
C37 C39 1.540(3)
C24 H24A 0.9500
C40 H40A 0.9800
C40 H40B 0.9800
C40 H40C 0.9800
C27 H27A 0.9800
C27 H27B 0.9800
C27 H27C 0.9800
C39 H39A 0.9800
C39 H39B 0.9800
C39 H39C 0.9800
C41 H41A 0.9800
C41 H41B 0.9800
C41 H41C 0.9800
C42 H42A 0.9800
C42 H42B 0.9800
C42 H42C 0.9800
C44 H44A 0.9800
C44 H44B 0.9800
C44 H44C 0.9800
C43 H43A 0.9800
C43 H43B 0.9800
C43 H43C 0.9800
P1 F6 1.574(3)
P1 F3 1.594(3)
P1 F4 1.601(2)
P1 F1 1.605(2)
P1 F5 1.615(3)
P1 F2 1.642(3)
P2 F2 1.357(6)
P2 F13 1.438(15)
P2 F1 1.595(6)
P2 F12 1.60(2)
P2 F11 1.604(18)
P2 F10 1.625(15)
F12 F2 1.65(2)

loop_
_platon_squeeze_void_nr
_platon_squeeze_void_average_x
_platon_squeeze_void_average_y
_platon_squeeze_void_average_z
_platon_squeeze_void_volume
_platon_squeeze_void_count_electrons
_platon_squeeze_void_content
1 0.500 -0.080 0.250 314 82 ' '
2 0.500 0.079 0.750 314 82 ' '
3 0.000 0.420 0.250 314 82 ' '
4 0.000 0.579 0.750 314 82 ' '
